data_7211801
loop_
_publ_author_name
'Yufit, D. S.'
'Howard, J. A. K.'

_publ_section_title
;
 Low-melting molecular complexes of chloroform
;
_journal_issue 3
_journal_name_full CrystEngComm
_journal_page_first 737
_journal_paper_doi 10.1039/b914851e
_journal_volume 12
_journal_year 2010
_chemical_formula_moiety 'C H Cl3, C4 H11 N'
_chemical_formula_sum 'C5 H12 Cl3 N'
_chemical_formula_weight 192.51
_chemical_melting_point 174.15
_chemical_name_common 'diethylamine chloroform clathrate (1:1)'
_chemical_name_systematic
;
diethylamine chloroform clathrate (1:1)
;
_space_group_IT_number 19
_symmetry_cell_setting orthorhombic
_symmetry_space_group_name_Hall 'P 2ac 2ab'
_symmetry_space_group_name_H-M 'P 21 21 21'
_atom_sites_solution_hydrogens geom
_atom_sites_solution_primary direct
_atom_sites_solution_secondary difmap
_audit_creation_method SHELXL-97
_cell_angle_alpha 90.00
_cell_angle_beta 90.00
_cell_angle_gamma 90.00
_cell_formula_units_Z 4
_cell_length_a 7.1434(9)
_cell_length_b 10.4147(15)
_cell_length_c 13.2477(18)
_cell_measurement_reflns_used 3347
_cell_measurement_temperature 153(2)
_cell_measurement_theta_max 28.56
_cell_measurement_theta_min 2.49
_cell_volume 985.6(2)
_computing_data_reduction 'SAINT v6.45A (Bruker, 2003)'
_computing_molecular_graphics
;
Olex2, Durham University (compiled Mar 6 2009 16:11:20)
;
_computing_publication_material
;
Olex2, Durham University (compiled Mar 6 2009 16:11:20)
;
_computing_structure_refinement 'SHELXL-97 (Sheldrick, 1997)'
_computing_structure_solution 'SHELXS-97 (Sheldrick, 1990)/Bruker'
_diffrn_ambient_temperature 153(2)
_diffrn_detector 'CCD area detector'
_diffrn_detector_area_resol_mean 8.0
_diffrn_detector_type 'Bruker SMART CCD 6000 area detector'
_diffrn_measured_fraction_theta_full 0.828
_diffrn_measured_fraction_theta_max 0.828
_diffrn_measurement_device 'three-circle diffractometer'
_diffrn_measurement_device_type 'Bruker SMART CCD 6000 area detector'
_diffrn_measurement_method '\w scans'
_diffrn_radiation_monochromator graphite
_diffrn_radiation_probe x-ray
_diffrn_radiation_source 'fine-focus sealed tube'
_diffrn_radiation_type MoK\a
_diffrn_radiation_wavelength 0.71073
_diffrn_radiation_xray_symbol K-L~3~
_diffrn_reflns_av_R_equivalents 0.0279
_diffrn_reflns_av_sigmaI/netI 0.0233
_diffrn_reflns_limit_h_max 6
_diffrn_reflns_limit_h_min -6
_diffrn_reflns_limit_k_max 14
_diffrn_reflns_limit_k_min -14
_diffrn_reflns_limit_l_max 18
_diffrn_reflns_limit_l_min -18
_diffrn_reflns_number 7967
_diffrn_reflns_theta_full 28.99
_diffrn_reflns_theta_max 28.99
_diffrn_reflns_theta_min 2.49
_diffrn_source 'sealed X-ray tube'
_diffrn_source_current 35.0
_diffrn_source_power 1.75
_diffrn_source_target Mo
_diffrn_source_voltage 50.0
_exptl_absorpt_coefficient_mu 0.860
_exptl_absorpt_correction_T_max 0.7458
_exptl_absorpt_correction_T_min 0.3036
_exptl_absorpt_correction_type multi-scan
_exptl_absorpt_process_details
;
SADABS-2006/1 (Bruker,2006) was used for absorption correction.
R(int) was 0.0226 before and 0.0137 after correction.
The Ratio of minimum to maximum transmission is 0.407079646018.
The \l/2 correction factor is 0.0015
;
_exptl_crystal_colour 'dull colourless'
_exptl_crystal_colour_lustre dull
_exptl_crystal_colour_primary colourless
_exptl_crystal_density_diffrn 1.297
_exptl_crystal_density_method 'not measured'
_exptl_crystal_description cylinder
_exptl_crystal_F_000 400
_exptl_crystal_size_max 0.4
_exptl_crystal_size_mid 0.3
_exptl_crystal_size_min 0.3
_refine_diff_density_max 0.541
_refine_diff_density_min -0.473
_refine_diff_density_rms 0.045
_refine_ls_abs_structure_details 'Flack H D (1983), Acta Cryst. A39, 876-881'
_refine_ls_abs_structure_Flack 0.0(4)
_refine_ls_extinction_coef 0.019(4)
_refine_ls_extinction_expression Fc^*^=kFc[1+0.001xFc^2^\l^3^/sin(2\q)]^-1/4^
_refine_ls_extinction_method SHELXL
_refine_ls_goodness_of_fit_ref 1.016
_refine_ls_hydrogen_treatment refall
_refine_ls_matrix_type full
_refine_ls_number_parameters 132
_refine_ls_number_reflns 2164
_refine_ls_number_restraints 0
_refine_ls_restrained_S_all 1.016
_refine_ls_R_factor_all 0.0422
_refine_ls_R_factor_gt 0.0365
_refine_ls_shift/su_max 0.001
_refine_ls_shift/su_mean 0.000
_refine_ls_structure_factor_coef Fsqd
_refine_ls_weighting_details
;
calc w=1/[\s^2^(Fo^2^)+(0.0500P)^2^+0.4000P] where P=(Fo^2^+2Fc^2^)/3
;
_refine_ls_weighting_scheme calc
_refine_ls_wR_factor_gt 0.0933
_refine_ls_wR_factor_ref 0.0991
_reflns_number_gt 1947
_reflns_number_total 2164
_reflns_threshold_expression >2sigma(I)
_cod_data_source_file b914851e.txt
_cod_data_source_block IV_CDEAS
_cod_depositor_comments
;
The following automatic conversions were performed:

'_chemical_melting_point' value '-99' was changed to '174.15' - it
was converted from degrees Celsius(C) to
Kelvins(K).

'_symmetry_cell_setting' value 'Orthorhombic' changed to
'orthorhombic' according to
/home/saulius/struct/CIF-dictionaries/cif_core.dic dictionary named
'cif_core.dic' version 2.4.2 from 2011-04-26.

Automatic conversion script
Id: cif_fix_values 1891 2012-01-12 08:04:46Z andrius 
;
_cod_database_code 7211801

loop_
_symmetry_equiv_pos_as_xyz
'x, y, z'
'-x+1/2, -y, z+1/2'
'x+1/2, -y+1/2, -z'
'-x, y+1/2, -z+1/2'

loop_
_atom_site_label
_atom_site_type_symbol
_atom_site_fract_x
_atom_site_fract_y
_atom_site_fract_z
_atom_site_U_iso_or_equiv
_atom_site_adp_type
_atom_site_occupancy
_atom_site_symmetry_multiplicity
_atom_site_calc_flag
Cl1 Cl 0.50098(16) 0.34170(7) 0.45940(5) 0.0708(3) Uani 1 1 d
Cl2 Cl 0.53171(13) 0.24727(7) 0.66210(5) 0.0603(2) Uani 1 1 d
Cl3 Cl 0.47735(15) 0.51850(7) 0.62741(8) 0.0802(3) Uani 1 1 d
N1 N 0.9787(3) 0.50326(16) 0.60076(13) 0.0367(4) Uani 1 1 d
C1 C 0.9795(5) 0.6243(2) 0.54486(17) 0.0457(6) Uani 1 1 d
C2 C 0.9733(7) 0.6001(3) 0.4319(2) 0.0618(9) Uani 1 1 d
C3 C 0.9973(5) 0.5225(2) 0.71013(16) 0.0416(6) Uani 1 1 d
C4 C 1.0170(5) 0.3947(2) 0.76402(18) 0.0508(7) Uani 1 1 d
C5 C 0.5818(4) 0.3775(2) 0.58109(18) 0.0408(6) Uani 1 1 d
H1N H 1.069(5) 0.461(3) 0.584(2) 0.043(8) Uiso 1 1 d
H11 H 0.867(5) 0.676(3) 0.560(3) 0.059(10) Uiso 1 1 d
H12 H 1.107(5) 0.671(3) 0.565(2) 0.049(8) Uiso 1 1 d
H21 H 1.077(6) 0.559(4) 0.408(3) 0.072(13) Uiso 1 1 d
H22 H 0.874(6) 0.540(4) 0.419(3) 0.072(11) Uiso 1 1 d
H23 H 0.983(5) 0.679(3) 0.394(2) 0.061(9) Uiso 1 1 d
H31 H 0.880(5) 0.571(3) 0.735(3) 0.054(9) Uiso 1 1 d
H32 H 1.109(5) 0.581(3) 0.718(2) 0.047(8) Uiso 1 1 d
H41 H 1.133(6) 0.343(4) 0.737(3) 0.069(11) Uiso 1 1 d
H42 H 0.900(5) 0.336(3) 0.748(2) 0.054(9) Uiso 1 1 d
H43 H 1.031(5) 0.407(3) 0.832(3) 0.061(9) Uiso 1 1 d
H5 H 0.710(5) 0.393(3) 0.577(2) 0.040(7) Uiso 1 1 d

loop_
_atom_site_aniso_label
_atom_site_aniso_U_11
_atom_site_aniso_U_22
_atom_site_aniso_U_33
_atom_site_aniso_U_23
_atom_site_aniso_U_13
_atom_site_aniso_U_12
Cl1 0.0961(8) 0.0697(4) 0.0466(3) 0.0051(3) -0.0217(4) -0.0247(5)
Cl2 0.0654(6) 0.0645(4) 0.0508(3) 0.0106(3) 0.0038(3) -0.0084(4)
Cl3 0.0519(6) 0.0529(4) 0.1359(8) -0.0342(4) 0.0048(5) 0.0046(4)
N1 0.0396(14) 0.0315(8) 0.0391(8) -0.0031(6) 0.0020(9) -0.0014(9)
C1 0.056(2) 0.0348(10) 0.0464(11) 0.0005(8) 0.0025(13) -0.0023(12)
C2 0.086(3) 0.0528(14) 0.0469(13) 0.0074(11) 0.0004(17) -0.0087(19)
C3 0.0461(18) 0.0381(9) 0.0406(9) -0.0023(7) -0.0016(12) -0.0016(12)
C4 0.062(2) 0.0466(12) 0.0432(12) 0.0039(9) -0.0049(14) 0.0001(14)
C5 0.038(2) 0.0392(11) 0.0448(12) -0.0064(9) -0.0027(10) -0.0020(10)

loop_
_atom_type_symbol
_atom_type_description
_atom_type_scat_dispersion_real
_atom_type_scat_dispersion_imag
_atom_type_scat_source
C C 0.0033 0.0016 'International Tables Vol C Tables 4.2.6.8 and 6.1.1.4'
H H 0.0000 0.0000 'International Tables Vol C Tables 4.2.6.8 and 6.1.1.4'
N N 0.0061 0.0033 'International Tables Vol C Tables 4.2.6.8 and 6.1.1.4'
Cl Cl 0.1484 0.1585 'International Tables Vol C Tables 4.2.6.8 and 6.1.1.4'

loop_
_geom_angle_atom_site_label_1
_geom_angle_atom_site_label_2
_geom_angle_atom_site_label_3
_geom_angle
C1 N1 C3 112.42(16)
C1 N1 H1N 109(2)
C3 N1 H1N 106(2)
N1 C1 C2 110.88(19)
N1 C1 H11 111.3(19)
C2 C1 H11 105(2)
N1 C1 H12 105.7(16)
C2 C1 H12 110.0(17)
H11 C1 H12 114(2)
C1 C2 H21 113(3)
C1 C2 H22 108(2)
H21 C2 H22 103(3)
C1 C2 H23 111.9(18)
H21 C2 H23 99(3)
H22 C2 H23 121(3)
N1 C3 C4 110.64(18)
N1 C3 H31 107.9(19)
C4 C3 H31 110.6(18)
N1 C3 H32 105.2(19)
C4 C3 H32 113.9(18)
H31 C3 H32 108(2)
C3 C4 H41 111(2)
C3 C4 H42 109.8(18)
H41 C4 H42 105(2)
C3 C4 H43 111(2)
H41 C4 H43 109(3)
H42 C4 H43 111(3)
Cl1 C5 Cl3 111.05(16)
Cl1 C5 Cl2 109.20(14)
Cl3 C5 Cl2 110.10(15)
Cl1 C5 H5 107.6(17)
Cl3 C5 H5 107.1(17)
Cl2 C5 H5 111.7(17)

loop_
_geom_bond_atom_site_label_1
_geom_bond_atom_site_label_2
_geom_bond_distance
Cl1 C5 1.752(3)
Cl2 C5 1.766(3)
Cl3 C5 1.757(3)
N1 C1 1.462(3)
N1 C3 1.469(3)
N1 H1N 0.81(3)
C1 C2 1.518(4)
C1 H11 0.99(4)
C1 H12 1.07(3)
C2 H21 0.91(4)
C2 H22 0.96(4)
C2 H23 0.97(3)
C3 C4 1.518(3)
C3 H31 1.03(4)
C3 H32 1.01(3)
C4 H41 1.05(4)
C4 H42 1.06(4)
C4 H43 0.92(3)
C5 H5 0.93(3)

loop_
_geom_hbond_atom_site_label_D
_geom_hbond_atom_site_label_H
_geom_hbond_atom_site_label_A
_geom_hbond_distance_DH
_geom_hbond_distance_HA
_geom_hbond_distance_DA
_geom_hbond_angle_DHA
_geom_hbond_site_symmetry_A
C5 H5 N1 0.93(3) 2.26(3) 3.134(4) 156(2) .
N1 H1N Cl3 0.81(3) 3.03(3) 3.583(3) 127(3) 1_655
